data_1563957
loop_
_publ_author_name
'Lee, Seungkyu'
'Yaghi, Omar M.'

_publ_section_title
;
 'Eye' of the molecule-a viewpoint.
;
_journal_issue 0
_journal_name_full 'Faraday discussions'
_journal_page_first 145
_journal_page_last 149
_journal_paper_doi 10.1039/d1fd00032b
_journal_volume 231
_journal_year 2021
_chemical_formula_moiety '0.25(C64 H32 O63.76 Zr12)'
_chemical_formula_sum 'C16 H8 O16 Zr3'
_chemical_formula_weight 729.88
_chemical_name_systematic MOF-711
_space_group_crystal_system orthorhombic
_space_group_IT_number 58
_space_group_name_Hall '-P 2 2n'
_space_group_name_H-M_alt 'P n n m'
_atom_sites_solution_hydrogens geom
_atom_sites_solution_primary direct
_audit_block_doi 10.5517/ccdc.csd.cc27sygg
_audit_creation_date 2021-04-20
_audit_creation_method
;
Olex2 1.2
(compiled 2017.08.10 svn.r3458 for OlexSys, GUI svn.r5381)
;
_audit_update_record
;
2021-04-23 deposited with the CCDC.	2021-05-19 downloaded from the CCDC.
;
_cell_angle_alpha 90
_cell_angle_beta 90
_cell_angle_gamma 90
_cell_formula_units_Z 4
_cell_length_a 13.4687(15)
_cell_length_b 14.8959(17)
_cell_length_c 21.264(2)
_cell_measurement_reflns_used 4657
_cell_measurement_temperature 100
_cell_measurement_theta_max 53.2
_cell_measurement_theta_min 4.2
_cell_volume 4266.2(8)
_computing_molecular_graphics 'Olex2 (Dolomanov et al., 2009)'
_computing_publication_material 'Olex2 (Dolomanov et al., 2009)'
_computing_structure_refinement 'ShelXL (Sheldrick, 2015)'
_computing_structure_solution 'SIR2004 (Burla et al., 2007)'
_diffrn_ambient_temperature 100
_diffrn_detector_area_resol_mean 10.42
_diffrn_measured_fraction_theta_full 0.998
_diffrn_measured_fraction_theta_max 0.998
_diffrn_measurement_device_type 'Bruker D8 with PHOTON 100 detector'
_diffrn_measurement_method '\f and \w shutterless scans'
_diffrn_radiation_monochromator 'silicon 111'
_diffrn_radiation_type synchrotron
_diffrn_radiation_wavelength 0.7749
_diffrn_reflns_av_R_equivalents 0.0907
_diffrn_reflns_av_unetI/netI 0.0462
_diffrn_reflns_Laue_measured_fraction_full 0.998
_diffrn_reflns_Laue_measured_fraction_max 0.998
_diffrn_reflns_limit_h_max 16
_diffrn_reflns_limit_h_min -17
_diffrn_reflns_limit_k_max 19
_diffrn_reflns_limit_k_min -19
_diffrn_reflns_limit_l_max 27
_diffrn_reflns_limit_l_min -26
_diffrn_reflns_number 49267
_diffrn_reflns_point_group_measured_fraction_full 0.998
_diffrn_reflns_point_group_measured_fraction_max 0.998
_diffrn_reflns_theta_full 27.706
_diffrn_reflns_theta_max 29.777
_diffrn_reflns_theta_min 1.820
_diffrn_source
;
Advanced Light Source, station 11.3.1
;
_exptl_absorpt_coefficient_mu 0.969
_exptl_absorpt_correction_T_max 0.6540
_exptl_absorpt_correction_T_min 0.5360
_exptl_absorpt_correction_type multi-scan
_exptl_absorpt_process_details
'SADABS-2016/2 (Bruker,2016/2) was used for absorption correction. wR2(int) was 0.1616 before'
_exptl_crystal_colour 'clear colourless'
_exptl_crystal_colour_lustre clear
_exptl_crystal_colour_primary colourless
_exptl_crystal_density_diffrn 1.136
_exptl_crystal_description block
_exptl_crystal_F_000 1408
_exptl_crystal_preparation 'Solvothermal crystallization'
_exptl_crystal_recrystallization_method '120 C'
_exptl_crystal_size_max 0.05
_exptl_crystal_size_mid 0.03
_exptl_crystal_size_min 0.03
_refine_diff_density_max 1.495
_refine_diff_density_min -0.837
_refine_diff_density_rms 0.128
_refine_ls_extinction_coef 0.00200(19)
_refine_ls_extinction_expression Fc^*^=kFc[1+0.001xFc^2^\l^3^/sin(2\q)]^-1/4^
_refine_ls_extinction_method 'SHELXL-2017/1 (Sheldrick 2017)'
_refine_ls_goodness_of_fit_ref 0.999
_refine_ls_hydrogen_treatment constr
_refine_ls_matrix_type full
_refine_ls_number_parameters 178
_refine_ls_number_reflns 4831
_refine_ls_number_restraints 0
_refine_ls_restrained_S_all 0.999
_refine_ls_R_factor_all 0.0522
_refine_ls_R_factor_gt 0.0410
_refine_ls_shift/su_max 0.001
_refine_ls_shift/su_mean 0.000
_refine_ls_structure_factor_coef Fsqd
_refine_ls_weighting_details 'w=1/[\s^2^(Fo^2^)+(0.0702P)^2^] where P=(Fo^2^+2Fc^2^)/3'
_refine_ls_weighting_scheme calc
_refine_ls_wR_factor_gt 0.1068
_refine_ls_wR_factor_ref 0.1111
_reflns_Friedel_coverage 0.000
_reflns_number_gt 3700
_reflns_number_total 4831
_reflns_threshold_expression 'I > 2\s(I)'
_cod_data_source_file d1fd00032b2.cif
_cod_data_source_block mof_711
_cod_depositor_comments 'Adding full bibliography for 1563957.cif.'
_cod_database_code 1563957
_shelx_shelxl_version_number 2017/1
_shelx_space_group_comment
;
The symmetry employed for this shelxl refinement is uniquely defined
by the following loop, which should always be used as a source of
symmetry information in preference to the above space-group names.
They are only intended as comments.
;
_shelx_estimated_absorpt_t_max 0.972
_shelx_estimated_absorpt_t_min 0.953
_olex2_refinement_description
;
1. Fixed Uiso
 At 1.2 times of:
  All C(H) groups
2. Uiso/Uaniso restraints and constraints
Uanis(O3) = Uanis(O4)
Uanis(O2) = Uanis(O1)
3. Others
 Sof(O3)=1-FVAR(1)
 Sof(O4)=FVAR(1)
 Sof(O1)=1-FVAR(2)
 Sof(O2)=FVAR(2)
4.a Aromatic/amide H refined with riding coordinates:
 C4(H4), C6(H6), C5(H5), C3(H3)
;
_olex2_exptl_crystal_mounting_method 'The crystals was pick up with oil.'
_olex2_submission_original_sample_id MOF_711
_olex2_submission_special_instructions 'No special instructions were received'

loop_
_space_group_symop_operation_xyz
'x, y, z'
'-x, -y, z'
'-x+1/2, y+1/2, -z+1/2'
'x+1/2, -y+1/2, -z+1/2'
'-x, -y, -z'
'x, y, -z'
'x-1/2, -y-1/2, z-1/2'
'-x-1/2, y-1/2, z-1/2'

loop_
_atom_site_label
_atom_site_type_symbol
_atom_site_fract_x
_atom_site_fract_y
_atom_site_fract_z
_atom_site_U_iso_or_equiv
_atom_site_adp_type
_atom_site_occupancy
_atom_site_site_symmetry_order
_atom_site_calc_flag
_atom_site_refinement_flags_posn
_atom_site_refinement_flags_adp
_atom_site_refinement_flags_occupancy
_atom_site_disorder_assembly
_atom_site_disorder_group
Zr1 Zr 0.500000 0.500000 0.38498(2) 0.01488(13) Uani 1 2 d S T P . .
Zr3 Zr 0.64648(4) 0.39681(3) 0.500000 0.02450(14) Uani 1 2 d S T P . .
Zr2 Zr 0.61336(4) 0.63274(3) 0.500000 0.02492(15) Uani 1 2 d S T P . .
O12 O 0.11117(19) 0.07616(16) 0.16801(11) 0.0270(5) Uani 1 1 d . . . . .
O9 O 0.41633(19) 0.39964(16) 0.33172(11) 0.0260(5) Uani 1 1 d . . . . .
O11 O 0.2054(2) 0.1452(2) 0.09512(12) 0.0492(9) Uani 1 1 d . . . . .
O10 O 0.3414(3) 0.3138(2) 0.40500(13) 0.0577(10) Uani 1 1 d . . . . .
O6 O 0.8075(3) 0.4236(4) 0.500000 0.0685(17) Uani 1 2 d S T P A .
O7 O 0.7755(4) 0.6454(4) 0.500000 0.0696(17) Uani 1 2 d S T P A .
O5 O 0.6522(4) 0.2517(3) 0.500000 0.055(2) Uani 0.941(15) 2 d S T P A .
O8 O 0.5828(7) 0.7736(3) 0.500000 0.103(3) Uani 1 2 d S T P A .
C7 C 0.2297(3) 0.1803(3) 0.20230(18) 0.0428(11) Uani 1 1 d . . . . .
C8 C 0.1783(3) 0.1300(3) 0.15082(17) 0.0370(10) Uani 1 1 d . . . . .
C2 C 0.3167(4) 0.2791(3) 0.29780(18) 0.0439(11) Uani 1 1 d . . . . .
C1 C 0.3612(3) 0.3360(3) 0.34915(17) 0.0371(10) Uani 1 1 d . . . . .
C4 C 0.2512(4) 0.2116(3) 0.31226(19) 0.0624(17) Uani 1 1 d . . . . .
H4 H 0.235774 0.198580 0.354893 0.075 Uiso 1 1 calc R . . . .
C6 C 0.2075(4) 0.1623(3) 0.2639(2) 0.0605(15) Uani 1 1 d . . . . .
H6 H 0.161958 0.115738 0.273801 0.073 Uiso 1 1 calc R . . . .
C5 C 0.2979(4) 0.2469(4) 0.18848(19) 0.0604(16) Uani 1 1 d . . . . .
H5 H 0.314762 0.259054 0.145944 0.072 Uiso 1 1 calc R . . . .
C3 C 0.3416(4) 0.2957(4) 0.2362(2) 0.0594(15) Uani 1 1 d . . . . .
H3 H 0.389016 0.340868 0.226432 0.071 Uiso 1 1 calc R . . . .
O4 O 0.5193(5) 0.3643(4) 0.4363(3) 0.0236(9) Uani 0.491(7) 1 d . . . A 1
O3 O 0.5138(5) 0.4008(4) 0.4508(3) 0.0236(9) Uani 0.509(7) 1 d . . . A 2
O2 O 0.6525(6) 0.5183(6) 0.4364(4) 0.0232(11) Uani 0.463(8) 1 d . . . A 1
O1 O 0.6125(5) 0.5117(5) 0.4506(3) 0.0232(11) Uani 0.537(8) 1 d . . . A 2

loop_
_atom_site_aniso_label
_atom_site_aniso_U_11
_atom_site_aniso_U_22
_atom_site_aniso_U_33
_atom_site_aniso_U_23
_atom_site_aniso_U_13
_atom_site_aniso_U_12
Zr1 0.0235(2) 0.01351(19) 0.0077(2) 0.000 0.000 0.00026(15)
Zr3 0.0332(3) 0.0305(3) 0.0098(2) 0.000 0.000 0.0149(2)
Zr2 0.0412(3) 0.0238(2) 0.0098(2) 0.000 0.000 -0.0145(2)
O12 0.0365(14) 0.0302(13) 0.0144(11) -0.0017(10) -0.0026(10) -0.0107(11)
O9 0.0375(14) 0.0262(12) 0.0143(11) -0.0030(10) -0.0022(10) -0.0094(11)
O11 0.065(2) 0.069(2) 0.0131(13) 0.0001(13) -0.0027(13) -0.0459(17)
O10 0.094(3) 0.064(2) 0.0155(14) -0.0013(14) -0.0006(15) -0.057(2)
O6 0.029(2) 0.138(5) 0.038(3) 0.000 0.000 0.016(3)
O7 0.054(3) 0.126(5) 0.029(2) 0.000 0.000 -0.044(3)
O5 0.114(5) 0.027(2) 0.024(2) 0.000 0.000 0.023(2)
O8 0.252(9) 0.030(2) 0.027(2) 0.000 0.000 -0.022(4)
C7 0.060(3) 0.051(2) 0.0178(18) -0.0053(17) -0.0042(18) -0.032(2)
C8 0.054(3) 0.042(2) 0.0148(18) -0.0025(16) -0.0014(17) -0.018(2)
C2 0.068(3) 0.046(2) 0.0180(18) -0.0031(17) -0.0046(19) -0.029(2)
C1 0.056(3) 0.041(2) 0.0142(18) -0.0045(16) -0.0027(17) -0.020(2)
C4 0.100(4) 0.073(3) 0.0143(19) -0.0054(19) -0.002(2) -0.055(3)
C6 0.095(4) 0.064(3) 0.022(2) -0.004(2) -0.003(2) -0.052(3)
C5 0.081(4) 0.083(4) 0.017(2) -0.006(2) 0.001(2) -0.055(3)
C3 0.081(4) 0.076(3) 0.022(2) -0.005(2) 0.000(2) -0.056(3)
O4 0.0400(19) 0.016(3) 0.014(2) 0.003(2) 0.0012(18) 0.006(3)
O3 0.0400(19) 0.016(3) 0.014(2) 0.003(2) 0.0012(18) 0.006(3)
O2 0.032(4) 0.0302(18) 0.008(3) 0.0014(18) -0.001(2) -0.003(3)
O1 0.032(4) 0.0302(18) 0.008(3) 0.0014(18) -0.001(2) -0.003(3)

loop_
_atom_type_symbol
_atom_type_description
_atom_type_scat_dispersion_real
_atom_type_scat_dispersion_imag
_atom_type_scat_source
C C 0.0040 0.0020 'International Tables Vol C Tables 4.2.6.8 and 6.1.1.4'
H H 0.0000 0.0000 'International Tables Vol C Tables 4.2.6.8 and 6.1.1.4'
O O 0.0140 0.0070 'International Tables Vol C Tables 4.2.6.8 and 6.1.1.4'
Zr Zr -1.8230 0.6800 'International Tables Vol C Tables 4.2.6.8 and 6.1.1.4'

loop_
_geom_angle_atom_site_label_1
_geom_angle_atom_site_label_2
_geom_angle_atom_site_label_3
_geom_angle
_geom_angle_site_symmetry_1
_geom_angle_site_symmetry_3
_geom_angle_publ_flag
O12 Zr1 O12 118.10(12) 3 4 ?
O12 Zr1 O4 140.6(2) 3 . ?
O12 Zr1 O4 73.33(18) 3 2_665 ?
O12 Zr1 O4 73.33(18) 4 . ?
O12 Zr1 O4 140.6(2) 4 2_665 ?
O12 Zr1 O2 141.2(2) 4 2_665 ?
O12 Zr1 O2 72.6(2) 4 . ?
O12 Zr1 O2 72.6(2) 3 2_665 ?
O12 Zr1 O2 141.2(2) 3 . ?
O9 Zr1 O12 74.67(10) . 3 ?
O9 Zr1 O12 74.46(10) . 4 ?
O9 Zr1 O12 74.67(10) 2_665 4 ?
O9 Zr1 O12 74.46(10) 2_665 3 ?
O9 Zr1 O9 117.66(12) 2_665 . ?
O9 Zr1 O4 141.60(19) 2_665 . ?
O9 Zr1 O4 72.86(19) 2_665 2_665 ?
O9 Zr1 O4 141.60(19) . 2_665 ?
O9 Zr1 O4 72.86(19) . . ?
O9 Zr1 O2 140.6(2) 2_665 2_665 ?
O9 Zr1 O2 140.6(2) . . ?
O9 Zr1 O2 73.2(2) . 2_665 ?
O9 Zr1 O2 73.2(2) 2_665 . ?
O4 Zr1 O4 123.6(3) 2_665 . ?
O4 Zr1 O2 77.1(3) 2_665 . ?
O4 Zr1 O2 77.4(3) . . ?
O4 Zr1 O2 77.4(3) 2_665 2_665 ?
O4 Zr1 O2 77.1(3) . 2_665 ?
O3 Zr1 O9 84.7(2) . . ?
O3 Zr1 O9 143.3(2) 2_665 . ?
O3 Zr1 O3 93.5(4) 2_665 . ?
O3 Zr1 O1 62.1(3) . . ?
O3 Zr1 O1 62.8(3) 2_665 . ?
O2 Zr1 O2 124.3(4) . 2_665 ?
O1 Zr1 O9 141.7(2) . . ?
O1 Zr1 O9 85.1(2) 2_665 . ?
O11 Zr3 O11 126.92(14) 7_666 4 ?
O6 Zr3 O11 72.83(11) . 7_666 ?
O6 Zr3 O11 72.83(11) . 4 ?
O6 Zr3 O4 142.41(18) . . ?
O6 Zr3 O4 142.41(18) . 6_556 ?
O6 Zr3 O2 79.6(3) . 6_556 ?
O6 Zr3 O2 79.6(3) . . ?
O5 Zr3 O11 73.21(10) . 7_666 ?
O5 Zr3 O11 73.21(10) . 4 ?
O5 Zr3 O6 98.4(2) . . ?
O5 Zr3 O4 79.1(2) . 6_556 ?
O5 Zr3 O4 79.1(2) . . ?
O5 Zr3 O2 143.0(2) . 6_556 ?
O5 Zr3 O2 143.0(2) . . ?
O4 Zr3 O11 138.64(19) 6_556 4 ?
O4 Zr3 O11 70.6(2) . 4 ?
O4 Zr3 O11 70.6(2) 6_556 7_666 ?
O4 Zr3 O11 138.64(19) . 7_666 ?
O4 Zr3 O4 74.5(3) . 6_556 ?
O4 Zr3 O2 124.3(3) 6_556 . ?
O4 Zr3 O2 80.7(3) 6_556 6_556 ?
O4 Zr3 O2 124.3(3) . 6_556 ?
O4 Zr3 O2 80.7(3) . . ?
O3 Zr3 O6 147.49(18) 6_556 . ?
O3 Zr3 O6 147.49(18) . . ?
O3 Zr3 O5 93.4(2) 6_556 . ?
O3 Zr3 O5 93.4(2) . . ?
O2 Zr3 O11 138.1(2) 6_556 4 ?
O2 Zr3 O11 138.1(2) . 7_666 ?
O2 Zr3 O11 71.0(2) . 4 ?
O2 Zr3 O11 71.0(2) 6_556 7_666 ?
O2 Zr3 O2 73.5(4) . 6_556 ?
O1 Zr3 O6 93.9(3) 6_556 . ?
O1 Zr3 O6 93.9(3) . . ?
O1 Zr3 O5 146.96(19) . . ?
O1 Zr3 O5 146.96(19) 6_556 . ?
O1 Zr3 O3 61.7(3) . . ?
O1 Zr3 O3 92.4(3) 6_556 . ?
O1 Zr3 O1 61.3(4) 6_556 . ?
O10 Zr2 O10 127.21(14) 5_666 2_665 ?
O7 Zr2 O10 72.58(11) . 2_665 ?
O7 Zr2 O10 72.58(11) . 5_666 ?
O7 Zr2 O4 142.41(18) . 5_666 ?
O7 Zr2 O4 142.41(18) . 2_665 ?
O7 Zr2 O2 80.3(3) . 6_556 ?
O7 Zr2 O2 80.3(3) . . ?
O8 Zr2 O10 72.87(13) . 2_665 ?
O8 Zr2 O10 72.87(13) . 5_666 ?
O8 Zr2 O7 96.2(3) . . ?
O8 Zr2 O4 80.1(3) . 5_666 ?
O8 Zr2 O4 80.1(3) . 2_665 ?
O8 Zr2 O2 142.4(2) . . ?
O8 Zr2 O2 142.4(2) . 6_556 ?
O4 Zr2 O10 138.5(2) 2_665 5_666 ?
O4 Zr2 O10 70.6(2) 2_665 2_665 ?
O4 Zr2 O10 138.5(2) 5_666 2_665 ?
O4 Zr2 O10 70.6(2) 5_666 5_666 ?
O4 Zr2 O4 74.3(4) 2_665 5_666 ?
O3 Zr2 O7 147.75(19) 5_666 . ?
O3 Zr2 O7 147.75(19) 2_665 . ?
O3 Zr2 O8 94.5(3) 2_665 . ?
O3 Zr2 O8 94.5(3) 5_666 . ?
O3 Zr2 O1 92.4(3) 5_666 . ?
O3 Zr2 O1 62.1(3) 5_666 6_556 ?
O3 Zr2 O1 62.1(3) 2_665 . ?
O3 Zr2 O1 92.4(3) 2_665 6_556 ?
O2 Zr2 O10 70.4(2) 6_556 5_666 ?
O2 Zr2 O10 138.3(2) 6_556 2_665 ?
O2 Zr2 O10 138.3(2) . 5_666 ?
O2 Zr2 O10 70.4(2) . 2_665 ?
O2 Zr2 O4 124.5(3) . 5_666 ?
O2 Zr2 O4 124.5(3) 6_556 2_665 ?
O2 Zr2 O4 80.7(3) . 2_665 ?
O2 Zr2 O4 80.7(3) 6_556 5_666 ?
O2 Zr2 O2 74.3(4) 6_556 . ?
O1 Zr2 O7 94.6(3) . . ?
O1 Zr2 O7 94.6(3) 6_556 . ?
O1 Zr2 O8 147.9(2) 6_556 . ?
O1 Zr2 O8 147.9(2) . . ?
O1 Zr2 O1 60.5(4) . 6_556 ?
C8 O12 Zr1 132.0(2) . 3_545 ?
C1 O9 Zr1 131.7(2) . . ?
C8 O11 Zr3 133.6(2) . 7_565 ?
C1 O10 Zr2 133.9(2) . 5_666 ?
C6 C7 C8 120.0(4) . . ?
C6 C7 C5 119.2(4) . . ?
C5 C7 C8 120.7(3) . . ?
O12 C8 C7 116.0(3) . . ?
O11 C8 O12 126.4(3) . . ?
O11 C8 C7 117.6(3) . . ?
C4 C2 C1 120.4(4) . . ?
C4 C2 C3 120.2(4) . . ?
C3 C2 C1 119.5(4) . . ?
O9 C1 O10 126.8(3) . . ?
O9 C1 C2 116.4(3) . . ?
O10 C1 C2 116.8(3) . . ?
C2 C4 H4 120.3 . . ?
C2 C4 C6 119.5(4) . . ?
C6 C4 H4 120.3 . . ?
C7 C6 C4 120.7(4) . . ?
C7 C6 H6 119.7 . . ?
C4 C6 H6 119.7 . . ?
C7 C5 H5 119.8 . . ?
C3 C5 C7 120.3(4) . . ?
C3 C5 H5 119.8 . . ?
C2 C3 C5 120.1(4) . . ?
C2 C3 H3 120.0 . . ?
C5 C3 H3 120.0 . . ?
Zr3 O4 Zr1 100.5(3) . . ?
Zr3 O4 Zr2 103.9(3) . 5_666 ?
Zr2 O4 Zr1 100.3(3) 5_666 . ?
Zr1 O3 Zr3 116.4(3) . . ?
Zr1 O3 Zr2 116.5(3) . 5_666 ?
Zr2 O3 Zr3 116.9(3) 5_666 . ?
Zr3 O2 Zr1 98.9(3) . . ?
Zr2 O2 Zr1 99.4(3) . . ?
Zr2 O2 Zr3 103.9(3) . . ?
Zr1 O1 Zr2 114.6(3) . . ?
Zr3 O1 Zr1 115.9(3) . . ?
Zr3 O1 Zr2 117.4(3) . . ?

loop_
_geom_bond_atom_site_label_1
_geom_bond_atom_site_label_2
_geom_bond_distance
_geom_bond_site_symmetry_2
_geom_bond_publ_flag
Zr1 O12 2.190(2) 4 ?
Zr1 O12 2.190(2) 3 ?
Zr1 O9 2.188(2) . ?
Zr1 O9 2.188(2) 2_665 ?
Zr1 O4 2.312(6) 2_665 ?
Zr1 O4 2.312(6) . ?
Zr1 O3 2.044(6) 2_665 ?
Zr1 O3 2.044(6) . ?
Zr1 O2 2.343(8) 2_665 ?
Zr1 O2 2.343(8) . ?
Zr1 O1 2.067(7) 2_665 ?
Zr1 O1 2.067(7) . ?
Zr3 O11 2.261(3) 4 ?
Zr3 O11 2.261(3) 7_666 ?
Zr3 O6 2.205(5) . ?
Zr3 O5 2.163(4) . ?
Zr3 O4 2.236(7) 6_556 ?
Zr3 O4 2.236(7) . ?
Zr3 O3 2.072(7) . ?
Zr3 O3 2.072(7) 6_556 ?
Zr3 O2 2.260(8) . ?
Zr3 O2 2.260(8) 6_556 ?
Zr3 O1 2.060(7) . ?
Zr3 O1 2.060(7) 6_556 ?
Zr2 O10 2.255(3) 5_666 ?
Zr2 O10 2.255(3) 2_665 ?
Zr2 O7 2.192(5) . ?
Zr2 O8 2.138(5) . ?
Zr2 O4 2.243(7) 5_666 ?
Zr2 O4 2.243(7) 2_665 ?
Zr2 O3 2.068(7) 2_665 ?
Zr2 O3 2.068(7) 5_666 ?
Zr2 O2 2.239(8) . ?
Zr2 O2 2.239(8) 6_556 ?
Zr2 O1 2.087(7) 6_556 ?
Zr2 O1 2.087(7) . ?
O12 C8 1.262(5) . ?
O9 C1 1.260(5) . ?
O11 C8 1.260(5) . ?
O10 C1 1.261(5) . ?
C7 C8 1.497(5) . ?
C7 C6 1.371(6) . ?
C7 C5 1.384(6) . ?
C2 C1 1.507(5) . ?
C2 C4 1.372(6) . ?
C2 C3 1.375(6) . ?
C4 H4 0.9500 . ?
C4 C6 1.393(6) . ?
C6 H6 0.9500 . ?
C5 H5 0.9500 . ?
C5 C3 1.380(6) . ?
C3 H3 0.9500 . ?

loop_
_smtbx_masks_void_nr
_smtbx_masks_void_average_x
_smtbx_masks_void_average_y
_smtbx_masks_void_average_z
_smtbx_masks_void_volume
_smtbx_masks_void_count_electrons
_smtbx_masks_void_content
1 -0.222 -0.437 -0.641 2553.4 1120.1 ?
